data_7043697
loop_
_publ_author_name
'Chorazy, Szymon'
'Rams, Micha\/l'
'Wang, Junhao'
'Sieklucka, Barbara'
'Ohkoshi, Shin-ichi'

_publ_section_title
;
 Octahedral Yb(III) complexes embedded in [CoIII(CN)6]-bridged
 coordination chains: combining sensitized near-infrared fluorescence with
 slow magnetic relaxation
;
_journal_name_full 'Dalton Trans.'
_journal_paper_doi 10.1039/C7DT02239E
_journal_year 2017
_chemical_formula_moiety 'C16 H14 Co N8 O4 Yb'
_chemical_formula_sum 'C16 H14 Co N8 O4 Yb'
_chemical_formula_weight 614.32
_space_group_IT_number 12
_symmetry_cell_setting monoclinic
_symmetry_Int_Tables_number 12
_symmetry_space_group_name_Hall '-C 2y'
_symmetry_space_group_name_H-M 'C 1 2/m 1'
_atom_sites_solution_hydrogens difmap
_audit_conform_dict_location ftp://ftp.iucr.org/pub/cif_core.dic
_audit_conform_dict_name cif_core.dic
_audit_conform_dict_version 2.4.3
_audit_creation_date 2017-04-15T10:08:04-00:00
_audit_creation_method 'WinGX routine CIF_UPDATE'
_audit_update_record
;
2017-05-17 deposited with the CCDC.
2017-07-12 downloaded from the CCDC.
;
_cell_angle_alpha 90
_cell_angle_beta 125.244(9)
_cell_angle_gamma 90
_cell_formula_units_Z 2
_cell_length_a 10.5773(5)
_cell_length_b 13.5743(6)
_cell_length_c 8.8978(4)
_cell_measurement_reflns_used 5073
_cell_measurement_temperature 100(2)
_cell_measurement_theta_max 27.416
_cell_measurement_theta_min 3.001
_cell_measurement_wavelength 0.71075
_cell_volume 1043.37(14)
_computing_molecular_graphics 'Ortep for Windows (Farrugia, 2012)'
_computing_publication_material 'WinGX publication routines (Farrugia, 2012)'
_computing_structure_refinement 'SHELXL-2014/7 (Sheldrick, 2014)'
_diffrn_ambient_temperature 100(2)
_diffrn_measured_fraction_theta_full 0.997
_diffrn_measured_fraction_theta_max 0.997
_diffrn_measurement_device_type 'Rigaku R-AXIS RAPID'
_diffrn_measurement_method \w
_diffrn_radiation_probe x-ray
_diffrn_radiation_type MoK\a
_diffrn_radiation_wavelength 0.71075
_diffrn_reflns_av_R_equivalents 0.0156
_diffrn_reflns_av_unetI/netI 0.0122
_diffrn_reflns_Laue_measured_fraction_full 0.997
_diffrn_reflns_Laue_measured_fraction_max 0.997
_diffrn_reflns_limit_h_max 13
_diffrn_reflns_limit_h_min -13
_diffrn_reflns_limit_k_max 15
_diffrn_reflns_limit_k_min -17
_diffrn_reflns_limit_l_max 11
_diffrn_reflns_limit_l_min -11
_diffrn_reflns_number 5073
_diffrn_reflns_point_group_measured_fraction_full 0.997
_diffrn_reflns_point_group_measured_fraction_max 0.997
_diffrn_reflns_theta_full 25.242
_diffrn_reflns_theta_max 27.416
_diffrn_reflns_theta_min 3.001
_diffrn_standards_number 0
_exptl_absorpt_coefficient_mu 5.289
_exptl_absorpt_correction_T_max 1.0000
_exptl_absorpt_correction_T_min 0.8510
_exptl_absorpt_correction_type multi-scan
_exptl_absorpt_process_details 'ABSCOR (Rigaku, 1995)'
_exptl_crystal_colour colorless
_exptl_crystal_density_diffrn 1.955
_exptl_crystal_density_method 'not measured'
_exptl_crystal_description block
_exptl_crystal_F_000 590
_exptl_crystal_preparation ', Magnetic properties,Luminescent'
_exptl_crystal_size_max 0.13
_exptl_crystal_size_mid 0.1
_exptl_crystal_size_min 0.07
_refine_diff_density_max 0.731
_refine_diff_density_min -0.867
_refine_diff_density_rms 0.148
_refine_ls_extinction_method none
_refine_ls_goodness_of_fit_ref 1.455
_refine_ls_hydrogen_treatment refxyz
_refine_ls_matrix_type full
_refine_ls_number_constraints 0
_refine_ls_number_parameters 160
_refine_ls_number_reflns 1236
_refine_ls_number_restraints 11
_refine_ls_restrained_S_all 1.452
_refine_ls_R_factor_all 0.0114
_refine_ls_R_factor_gt 0.0105
_refine_ls_shift/su_max 0
_refine_ls_shift/su_mean 0
_refine_ls_structure_factor_coef Fsqd
_refine_ls_weighting_details 'w=1/[\s^2^(Fo^2^)+5.4881P] where P=(Fo^2^+2Fc^2^)/3'
_refine_ls_weighting_scheme calc
_refine_ls_wR_factor_gt 0.0304
_refine_ls_wR_factor_ref 0.0421
_reflns_Friedel_coverage 0
_reflns_number_gt 1234
_reflns_number_total 1236
_reflns_threshold_expression 'I > 2\s(I)'
_cod_data_source_file c7dt02239e2.cif
_cod_data_source_block shelx
_cod_original_cell_volume 1043.37(13)
_cod_original_sg_symbol_H-M 'C 2/m'
_cod_database_code 7043697
_shelx_estimated_absorpt_t_min 0.546
_shelx_estimated_absorpt_t_max 0.708

loop_
_symmetry_equiv_pos_as_xyz
'x, y, z'
'-x, y, -z'
'x+1/2, y+1/2, z'
'-x+1/2, y+1/2, -z'
'-x, -y, -z'
'x, -y, z'
'-x+1/2, -y+1/2, -z'
'x+1/2, -y+1/2, z'

loop_
_atom_site_label
_atom_site_type_symbol
_atom_site_fract_x
_atom_site_fract_y
_atom_site_fract_z
_atom_site_U_iso_or_equiv
_atom_site_adp_type
_atom_site_occupancy
_atom_site_site_symmetry_order
_atom_site_calc_flag
_atom_site_refinement_flags_posn
_atom_site_refinement_flags_adp
_atom_site_refinement_flags_occupancy
Yb1 Yb 0.5 0.5 0.5 0.00596(7) Uani 1 4 d S T P
Co1 Co 1 0.5 0.5 0.00593(15) Uani 1 4 d S T P
O1 O 0.5693(6) 0.6221(4) 0.6873(6) 0.0081(8) Uani 0.5 1 d . U P
O2 O 0.6414(6) 0.6034(3) 0.7336(7) 0.0147(9) Uani 0.5 1 d D U P
N1 N 0.7105(5) 0.5314(4) 0.4876(7) 0.0148(11) Uani 0.5 1 d . U P
C1 C 0.8192(6) 0.5196(3) 0.4892(7) 0.0083(16) Uani 0.5 1 d . U P
N2 N 0.9739(6) 0.2905(4) 0.3627(7) 0.0147(10) Uani 0.5 1 d . . P
C2 C 0.9853(6) 0.3694(4) 0.4149(7) 0.0100(11) Uani 0.5 1 d . . P
N3 N 0.8158(6) 0.5720(4) 0.1026(6) 0.0168(10) Uani 0.5 1 d . . P
C3 C 0.8838(6) 0.5460(4) 0.2530(8) 0.0113(11) Uani 0.5 1 d . . P
C4 C 0.3843(7) 0.7242(4) 0.6818(8) 0.0140(11) Uani 0.5 1 d . . P
N5 N 0.3391(6) 0.7699(4) 0.7777(7) 0.0141(10) Uani 0.5 1 d D . P
C8 C 0.5194(6) 0.6664(4) 0.7776(7) 0.0091(10) Uani 0.5 1 d . . P
C7 C 0.5955(6) 0.6554(4) 0.9654(8) 0.0123(11) Uani 0.5 1 d . . P
C6 C 0.5462(7) 0.7060(5) 1.0577(8) 0.0168(13) Uani 0.5 1 d . . P
C5 C 0.4174(7) 0.7643(5) 0.9621(9) 0.0196(13) Uani 0.5 1 d . . P
H5 H 0.374(9) 0.800(6) 1.008(11) 0.03(2) Uiso 0.5 1 d . . P
H7 H 0.678(9) 0.616(6) 1.024(10) 0.02(2) Uiso 0.5 1 d . . P
H6 H 0.607(11) 0.703(8) 1.193(14) 0.05(3) Uiso 0.5 1 d . . P
H5N H 0.251(7) 0.811(6) 0.718(13) 0.06 Uiso 0.5 1 d D U P
H4 H 0.317(8) 0.733(6) 0.542(11) 0.02(2) Uiso 0.5 1 d . . P
H2A H 0.699(8) 0.590(6) 0.854(4) 0.029 Uiso 0.5 1 d D U P
H2B H 0.594(10) 0.662(4) 0.703(12) 0.029 Uiso 0.5 1 d D U P

loop_
_atom_site_aniso_label
_atom_site_aniso_U_11
_atom_site_aniso_U_22
_atom_site_aniso_U_33
_atom_site_aniso_U_23
_atom_site_aniso_U_13
_atom_site_aniso_U_12
Yb1 0.00592(11) 0.00619(12) 0.00702(12) 0 0.00446(9) 0
Co1 0.0054(3) 0.0066(3) 0.0054(3) 0 0.0030(3) 0
O1 0.0096(16) 0.0077(16) 0.0057(15) -0.0041(13) 0.0037(13) -0.0008(13)
O2 0.014(2) 0.012(2) 0.012(2) 0.0000(18) 0.004(2) 0.0038(19)
N1 0.013(2) 0.015(2) 0.018(2) -0.0038(17) 0.010(2) -0.0033(16)
C1 0.011(2) 0.005(5) 0.007(2) 0.0007(17) 0.0031(18) 0.0001(17)
N2 0.019(2) 0.011(2) 0.012(2) 0.0016(19) 0.008(2) 0.0012(19)
C2 0.009(2) 0.015(3) 0.007(2) 0.004(2) 0.005(2) 0.002(2)
N3 0.019(2) 0.018(2) 0.005(2) -0.0019(19) 0.002(2) -0.003(2)
C3 0.010(2) 0.009(2) 0.013(3) -0.005(2) 0.006(2) -0.003(2)
C4 0.015(3) 0.014(3) 0.016(3) 0.004(2) 0.010(2) 0.003(2)
N5 0.014(2) 0.014(2) 0.015(2) 0.0041(19) 0.009(2) 0.0059(19)
C8 0.009(2) 0.008(2) 0.009(2) -0.004(2) 0.004(2) -0.004(2)
C7 0.010(3) 0.013(3) 0.012(3) 0.001(2) 0.005(2) 0.002(2)
C6 0.013(3) 0.027(4) 0.009(3) -0.001(2) 0.005(2) 0.003(2)
C5 0.023(3) 0.022(3) 0.023(3) -0.007(3) 0.018(3) 0.001(3)

loop_
_atom_type_symbol
_atom_type_description
_atom_type_scat_dispersion_real
_atom_type_scat_dispersion_imag
_atom_type_scat_source
C C 0.0033 0.0016 'International Tables Vol C Tables 4.2.6.8 and 6.1.1.4'
H H 0 0 'International Tables Vol C Tables 4.2.6.8 and 6.1.1.4'
N N 0.0061 0.0033 'International Tables Vol C Tables 4.2.6.8 and 6.1.1.4'
O O 0.0106 0.006 'International Tables Vol C Tables 4.2.6.8 and 6.1.1.4'
Co Co 0.3494 0.9721 'International Tables Vol C Tables 4.2.6.8 and 6.1.1.4'
Yb Yb -0.385 5.5486 'International Tables Vol C Tables 4.2.6.8 and 6.1.1.4'

loop_
_geom_angle_atom_site_label_1
_geom_angle_atom_site_label_2
_geom_angle_atom_site_label_3
_geom_angle
_geom_angle_site_symmetry_1
_geom_angle_site_symmetry_3
O1 Yb1 O1 180 . 5_666
O1 Yb1 O1 100.4(3) . 6_565
O1 Yb1 O1 79.6(3) 5_666 6_565
O1 Yb1 O1 79.6(3) . 2_656
O1 Yb1 O1 100.4(3) 5_666 2_656
O1 Yb1 O1 180 6_565 2_656
O1 Yb1 O2 17.60(13) . .
O1 Yb1 O2 162.40(13) 5_666 .
O1 Yb1 O2 91.0(2) 6_565 .
O1 Yb1 O2 89.0(2) 2_656 .
O1 Yb1 O2 162.40(13) . 5_666
O1 Yb1 O2 17.60(13) 5_666 5_666
O1 Yb1 O2 89.0(2) 6_565 5_666
O1 Yb1 O2 91.0(2) 2_656 5_666
O2 Yb1 O2 180 . 5_666
O1 Yb1 O2 91.0(2) . 6_565
O1 Yb1 O2 89.0(2) 5_666 6_565
O1 Yb1 O2 17.60(13) 6_565 6_565
O1 Yb1 O2 162.40(13) 2_656 6_565
O2 Yb1 O2 78.3(3) . 6_565
O2 Yb1 O2 101.7(3) 5_666 6_565
O1 Yb1 O2 89.0(2) . 2_656
O1 Yb1 O2 91.0(2) 5_666 2_656
O1 Yb1 O2 162.40(13) 6_565 2_656
O1 Yb1 O2 17.60(13) 2_656 2_656
O2 Yb1 O2 101.7(3) . 2_656
O2 Yb1 O2 78.3(3) 5_666 2_656
O2 Yb1 O2 180 6_565 2_656
O1 Yb1 N1 90.69(17) . 5_666
O1 Yb1 N1 89.31(17) 5_666 5_666
O1 Yb1 N1 74.39(18) 6_565 5_666
O1 Yb1 N1 105.61(18) 2_656 5_666
O2 Yb1 N1 102.53(18) . 5_666
O2 Yb1 N1 77.47(18) 5_666 5_666
O2 Yb1 N1 89.19(18) 6_565 5_666
O2 Yb1 N1 90.81(18) 2_656 5_666
O1 Yb1 N1 105.61(18) . 6_565
O1 Yb1 N1 74.39(18) 5_666 6_565
O1 Yb1 N1 89.31(17) 6_565 6_565
O1 Yb1 N1 90.69(17) 2_656 6_565
O2 Yb1 N1 90.81(18) . 6_565
O2 Yb1 N1 89.19(18) 5_666 6_565
O2 Yb1 N1 77.47(18) 6_565 6_565
O2 Yb1 N1 102.53(18) 2_656 6_565
N1 Yb1 N1 158.9(2) 5_666 6_565
O1 Yb1 N1 74.39(18) . 2_656
O1 Yb1 N1 105.61(18) 5_666 2_656
O1 Yb1 N1 90.69(17) 6_565 2_656
O1 Yb1 N1 89.31(17) 2_656 2_656
O2 Yb1 N1 89.19(18) . 2_656
O2 Yb1 N1 90.81(18) 5_666 2_656
O2 Yb1 N1 102.53(18) 6_565 2_656
O2 Yb1 N1 77.47(18) 2_656 2_656
N1 Yb1 N1 21.1(2) 5_666 2_656
N1 Yb1 N1 180 6_565 2_656
O1 Yb1 N1 89.31(17) . .
O1 Yb1 N1 90.69(17) 5_666 .
O1 Yb1 N1 105.61(18) 6_565 .
O1 Yb1 N1 74.39(18) 2_656 .
O2 Yb1 N1 77.47(18) . .
O2 Yb1 N1 102.53(18) 5_666 .
O2 Yb1 N1 90.81(18) 6_565 .
O2 Yb1 N1 89.19(18) 2_656 .
N1 Yb1 N1 180 5_666 .
N1 Yb1 N1 21.1(2) 6_565 .
N1 Yb1 N1 158.9(2) 2_656 .
O1 Yb1 H2B 7(2) . .
O1 Yb1 H2B 173(2) 5_666 .
O1 Yb1 H2B 106.5(15) 6_565 .
O1 Yb1 H2B 73.5(15) 2_656 .
O2 Yb1 H2B 18.6(13) . .
O2 Yb1 H2B 161.4(13) 5_666 .
O2 Yb1 H2B 95.8(14) 6_565 .
O2 Yb1 H2B 84.2(14) 2_656 .
N1 Yb1 H2B 96(2) 5_666 .
N1 Yb1 H2B 101.0(19) 6_565 .
N1 Yb1 H2B 79.0(19) 2_656 .
N1 Yb1 H2B 84(2) . .
C1 Co1 C1 16.3(3) . 6_565
C1 Co1 C1 163.7(3) . 2_756
C1 Co1 C1 180 6_565 2_756
C1 Co1 C1 180 . 5_766
C1 Co1 C1 163.7(3) 6_565 5_766
C1 Co1 C1 16.3(3) 2_756 5_766
C1 Co1 C2 74.6(2) . 5_766
C1 Co1 C2 90.0(2) 6_565 5_766
C1 Co1 C2 90.0(2) 2_756 5_766
C1 Co1 C2 105.4(2) 5_766 5_766
C1 Co1 C2 90.0(2) . 6_565
C1 Co1 C2 105.4(2) 6_565 6_565
C1 Co1 C2 74.6(2) 2_756 6_565
C1 Co1 C2 90.0(2) 5_766 6_565
C2 Co1 C2 41.9(3) 5_766 6_565
C1 Co1 C2 90.0(2) . 2_756
C1 Co1 C2 74.6(2) 6_565 2_756
C1 Co1 C2 105.4(2) 2_756 2_756
C1 Co1 C2 90.0(2) 5_766 2_756
C2 Co1 C2 138.1(3) 5_766 2_756
C2 Co1 C2 180.00(12) 6_565 2_756
C1 Co1 C2 105.4(2) . .
C1 Co1 C2 90.0(2) 6_565 .
C1 Co1 C2 90.0(2) 2_756 .
C1 Co1 C2 74.6(2) 5_766 .
C2 Co1 C2 180 5_766 .
C2 Co1 C2 138.1(3) 6_565 .
C2 Co1 C2 41.9(3) 2_756 .
C1 Co1 C3 86.2(2) . .
C1 Co1 C3 91.6(2) 6_565 .
C1 Co1 C3 88.4(2) 2_756 .
C1 Co1 C3 93.8(2) 5_766 .
C2 Co1 C3 90.2(2) 5_766 .
C2 Co1 C3 51.9(2) 6_565 .
C2 Co1 C3 128.1(2) 2_756 .
C2 Co1 C3 89.8(2) . .
C1 Co1 C3 91.6(2) . 6_565
C1 Co1 C3 86.2(2) 6_565 6_565
C1 Co1 C3 93.8(2) 2_756 6_565
C1 Co1 C3 88.4(2) 5_766 6_565
C2 Co1 C3 128.1(2) 5_766 6_565
C2 Co1 C3 89.8(2) 6_565 6_565
C2 Co1 C3 90.2(2) 2_756 6_565
C2 Co1 C3 51.9(2) . 6_565
C3 Co1 C3 38.3(3) . 6_565
C1 Co1 C3 88.4(2) . 2_756
C1 Co1 C3 93.8(2) 6_565 2_756
C1 Co1 C3 86.2(2) 2_756 2_756
C1 Co1 C3 91.6(2) 5_766 2_756
C2 Co1 C3 51.9(2) 5_766 2_756
C2 Co1 C3 90.2(2) 6_565 2_756
C2 Co1 C3 89.8(2) 2_756 2_756
C2 Co1 C3 128.1(2) . 2_756
C3 Co1 C3 141.7(3) . 2_756
C3 Co1 C3 180 6_565 2_756
C1 Co1 C3 93.8(2) . 5_766
C1 Co1 C3 88.4(2) 6_565 5_766
C1 Co1 C3 91.6(2) 2_756 5_766
C1 Co1 C3 86.2(2) 5_766 5_766
C2 Co1 C3 89.8(2) 5_766 5_766
C2 Co1 C3 128.1(2) 6_565 5_766
C2 Co1 C3 51.9(2) 2_756 5_766
C2 Co1 C3 90.2(2) . 5_766
C3 Co1 C3 180 . 5_766
C3 Co1 C3 141.7(3) 6_565 5_766
C3 Co1 C3 38.3(3) 2_756 5_766
O2 O1 C8 120.3(7) . .
O2 O1 Yb1 86.7(6) . .
C8 O1 Yb1 137.4(4) . .
C8 O1 H2A 89(3) . .
Yb1 O1 H2A 106(3) . .
O2 O1 H2B 90(7) . .
C8 O1 H2B 74(9) . .
Yb1 O1 H2B 143(10) . .
H2A O1 H2B 90(8) . .
O1 O2 Yb1 75.7(6) . .
C8 O2 Yb1 109.2(3) . .
O1 O2 H2A 124(5) . .
C8 O2 H2A 85(5) . .
Yb1 O2 H2A 128(5) . .
Yb1 O2 H2B 108(6) . .
H2A O2 H2B 115(8) . .
N1 N1 C1 82.0(3) 6_565 .
N1 N1 C1 58.8(3) 6_565 6_565
N1 N1 Yb1 79.46(12) 6_565 .
C1 N1 Yb1 161.3(4) . .
C1 N1 Yb1 138.1(4) 6_565 .
C1 C1 N1 98.0(3) 6_565 .
C1 C1 N1 58.7(3) 6_565 6_565
C1 C1 Co1 81.86(14) 6_565 .
N1 C1 Co1 178.2(5) . .
N1 C1 Co1 140.6(4) 6_565 .
N2 C2 C2 110.8(3) . 2_756
N2 C2 C3 115.5(5) . 6_565
C2 C2 C3 125.8(4) 2_756 6_565
N2 C2 Co1 178.9(5) . .
C2 C2 Co1 69.04(15) 2_756 .
C3 C2 Co1 64.1(3) 6_565 .
N3 C3 C3 107.9(4) . 6_565
N3 C3 C2 117.0(5) . 6_565
C3 C3 C2 133.7(3) 6_565 6_565
N3 C3 Co1 178.0(5) . .
C3 C3 Co1 70.83(17) 6_565 .
C2 C3 Co1 64.0(3) 6_565 .
N3 C3 N3 73.5(5) . 6_565
C2 C3 N3 164.9(4) 6_565 6_565
Co1 C3 N3 105.2(3) . 6_565
N5 C4 C8 118.8(5) . .
N5 C4 C6 49.5(4) . 2_657
C8 C4 C6 70.4(4) . 2_657
N5 C4 H4 118(4) . .
C8 C4 H4 124(4) . .
C6 C4 H4 163(4) 2_657 .
C4 N5 C5 123.5(5) . .
C4 N5 C6 88.3(5) . 2_657
C4 N5 H5N 121(6) . .
C5 N5 H5N 115(6) . .
C6 N5 H5N 149(6) 2_657 .
O1 C8 C7 121.5(5) . .
O1 C8 C4 120.3(5) . .
C7 C8 C4 118.2(5) . .
C7 C8 O2 103.0(4) . .
C4 C8 O2 138.7(5) . .
O1 C8 C6 167.9(5) . 2_657
C7 C8 C6 50.0(3) . 2_657
C4 C8 C6 68.7(4) . 2_657
O2 C8 C6 152.5(4) . 2_657
C7 C8 H2B 121(4) . .
C4 C8 H2B 115(2) . .
C6 C8 H2B 162(4) 2_657 .
C8 C7 C6 120.6(5) . .
C8 C7 C6 87.0(4) . 2_657
C8 C7 C5 104.7(5) . 2_657
C6 C7 C5 50.5(4) 2_657 2_657
C8 C7 H7 118(5) . .
C6 C7 H7 122(5) . .
C6 C7 H7 152(5) 2_657 .
C5 C7 H7 126(5) 2_657 .
C6 C6 C5 94.4(7) 2_657 2_657
C5 C6 C5 76.4(8) 2_657 .
C6 C6 C7 81.9(7) 2_657 .
C5 C6 C7 88.3(6) 2_657 .
C5 C6 C7 120.0(6) . .
C6 C6 N5 144.6(4) 2_657 2_657
C5 C6 N5 61.0(6) 2_657 2_657
C5 C6 N5 102.9(5) . 2_657
C7 C6 N5 119.3(5) . 2_657
C6 C6 C7 62.0(6) 2_657 2_657
C5 C6 C7 144.8(8) 2_657 2_657
C5 C6 C7 68.5(4) . 2_657
C7 C6 C7 111.7(6) . 2_657
N5 C6 C7 123.5(5) 2_657 2_657
C6 C6 C4 137.2(9) 2_657 2_657
C5 C6 C4 101.3(6) 2_657 2_657
C5 C6 C4 102.5(5) . 2_657
C7 C6 C4 137.4(5) . 2_657
C7 C6 C4 83.6(4) 2_657 2_657
C6 C6 C8 102.7(8) 2_657 2_657
C5 C6 C8 135.1(7) 2_657 2_657
C5 C6 C8 88.2(4) . 2_657
C7 C6 C8 134.7(6) . 2_657
N5 C6 C8 82.6(4) 2_657 2_657
C6 C6 H6 152(6) 2_657 .
C5 C6 H6 103(6) 2_657 .
C5 C6 H6 120(6) . .
C7 C6 H6 120(6) . .
C7 C6 H6 92(6) 2_657 .
C8 C6 H6 50(6) 2_657 .
C6 C5 N5 81.4(6) 2_657 .
N5 C5 C6 118.8(6) . .
C6 C5 C5 65.0(6) 2_657 2_657
N5 C5 C5 107.0(7) . 2_657
C6 C5 C7 56.9(6) 2_657 2_657
N5 C5 C7 113.3(5) . 2_657
C6 C5 C7 61.0(4) . 2_657
C5 C5 C7 99.5(4) 2_657 2_657
C6 C5 H5 154(5) 2_657 .
N5 C5 H5 114(5) . .
C6 C5 H5 128(5) . .
C5 C5 H5 125(5) 2_657 .
C7 C5 H5 97(5) 2_657 .

loop_
_geom_bond_atom_site_label_1
_geom_bond_atom_site_label_2
_geom_bond_distance
_geom_bond_site_symmetry_2
Yb1 O1 2.157(4) .
Yb1 O2 2.222(5) .
Yb1 N1 2.331(5) 5_666
Co1 C1 1.878(5) .
Co1 C2 1.898(6) 5_766
Co1 C3 1.901(6) .
O1 C8 1.332(7) .
O2 C8 1.770(7) .
N1 C1 1.153(7) .
N1 C1 1.335(7) 6_565
C1 N1 1.335(7) 6_565
N2 C2 1.147(8) .
C2 C3 1.662(7) 6_565
N3 C3 1.150(8) .
N3 C3 1.940(8) 6_565
C3 C3 1.249(11) 6_565
C3 C2 1.662(7) 6_565
C3 N3 1.940(8) 6_565
C4 N5 1.347(8) .
C4 C8 1.406(8) .
N5 C5 1.347(8) .
N5 C6 1.523(8) 2_657
C8 C7 1.382(8) .
C7 C6 1.383(8) .
C7 C6 1.551(9) 2_657
C7 C5 1.650(9) 2_657
C7 H7 0.89(8) .
C6 C6 0.923(12) 2_657
C6 C5 0.941(9) 2_657
C6 C5 1.367(9) .
C6 N5 1.523(8) 2_657
C6 C7 1.551(9) 2_657
C6 H6 0.99(10) .
C5 C6 0.941(9) 2_657
C5 C5 1.466(13) 2_657
C5 C7 1.650(9) 2_657
C5 H5 0.91(8) .

loop_
_geom_torsion_atom_site_label_1
_geom_torsion_atom_site_label_2
_geom_torsion_atom_site_label_3
_geom_torsion_atom_site_label_4
_geom_torsion
_geom_torsion_site_symmetry_1
_geom_torsion_site_symmetry_4
Yb1 O1 O2 C8 -145.2(7) . .
C8 O1 O2 Yb1 145.2(7) . .
N1 N1 C1 C1 0.0000(10) 6_565 6_565
Yb1 N1 C1 C1 8.7(13) . 6_565
C1 N1 C1 N1 0.000(2) 6_565 6_565
Yb1 N1 C1 N1 8.7(13) . 6_565
C1 Co1 C1 C1 180.000(2) 2_756 6_565
C2 Co1 C1 C1 -159.89(16) 5_766 6_565
C2 Co1 C1 C1 160.64(15) 6_565 6_565
C2 Co1 C1 C1 -19.36(15) 2_756 6_565
C2 Co1 C1 C1 20.11(16) . 6_565
C3 Co1 C1 C1 108.85(17) . 6_565
C3 Co1 C1 C1 70.86(17) 6_565 6_565
C3 Co1 C1 C1 -109.14(17) 2_756 6_565
C3 Co1 C1 C1 -71.15(17) 5_766 6_565
C1 Co1 C1 N1 2.4(6) 6_565 6_565
C1 Co1 C1 N1 -177.6(6) 2_756 6_565
C2 Co1 C1 N1 -157.4(7) 5_766 6_565
C2 Co1 C1 N1 163.1(6) 6_565 6_565
C2 Co1 C1 N1 -16.9(6) 2_756 6_565
C2 Co1 C1 N1 22.6(7) . 6_565
C3 Co1 C1 N1 111.3(6) . 6_565
C3 Co1 C1 N1 73.3(6) 6_565 6_565
C3 Co1 C1 N1 -106.7(6) 2_756 6_565
C3 Co1 C1 N1 -68.7(6) 5_766 6_565
C1 Co1 C2 C2 -72.1(5) . 2_756
C1 Co1 C2 C2 -66.6(4) 6_565 2_756
C1 Co1 C2 C2 113.4(4) 2_756 2_756
C1 Co1 C2 C2 107.9(5) 5_766 2_756
C2 Co1 C2 C2 180.000(3) 6_565 2_756
C3 Co1 C2 C2 -158.2(5) . 2_756
C3 Co1 C2 C2 -151.8(6) 6_565 2_756
C3 Co1 C2 C2 28.2(6) 2_756 2_756
C3 Co1 C2 C2 21.8(5) 5_766 2_756
C1 Co1 C2 C3 79.7(3) . 6_565
C1 Co1 C2 C3 85.2(3) 6_565 6_565
C1 Co1 C2 C3 -94.8(3) 2_756 6_565
C1 Co1 C2 C3 -100.3(3) 5_766 6_565
C2 Co1 C2 C3 -28.2(6) 6_565 6_565
C2 Co1 C2 C3 151.8(6) 2_756 6_565
C3 Co1 C2 C3 -6.38(15) . 6_565
C3 Co1 C2 C3 180.000(2) 2_756 6_565
C3 Co1 C2 C3 173.62(15) 5_766 6_565
C3 N3 C3 C2 168.4(5) 6_565 6_565
C3 N3 C3 N3 0.000(2) 6_565 6_565
C8 C4 N5 C5 0.7(9) . .
C6 C4 N5 C5 13.9(5) 2_657 .
C8 C4 N5 C6 -13.2(6) . 2_657
O2 O1 C8 C7 -15.7(11) . .
Yb1 O1 C8 C7 106.9(6) . .
O2 O1 C8 C4 165.8(8) . .
Yb1 O1 C8 C4 -71.6(8) . .
Yb1 O1 C8 O2 122.6(12) . .
O2 O1 C8 C6 -58(2) . 2_657
Yb1 O1 C8 C6 64(2) . 2_657
N5 C4 C8 O1 -178.4(5) . .
C6 C4 C8 O1 171.0(6) 2_657 .
N5 C4 C8 C7 3.1(8) . .
C6 C4 C8 C7 -7.6(5) 2_657 .
N5 C4 C8 O2 -171.4(5) . .
C6 C4 C8 O2 177.9(7) 2_657 .
N5 C4 C8 C6 10.7(5) . 2_657
Yb1 O2 C8 O1 -35.9(8) . .
O1 O2 C8 C7 166.3(10) . .
Yb1 O2 C8 C7 130.4(4) . .
O1 O2 C8 C4 -18.7(11) . .
Yb1 O2 C8 C4 -54.5(7) . .
O1 O2 C8 C6 157.2(11) . 2_657
Yb1 O2 C8 C6 121.3(8) . 2_657
O1 C8 C7 C6 176.8(6) . .
C4 C8 C7 C6 -4.7(9) . .
O2 C8 C7 C6 171.5(5) . .
C6 C8 C7 C6 -14.0(4) 2_657 .
O1 C8 C7 C6 -169.3(5) . 2_657
C4 C8 C7 C6 9.2(6) . 2_657
O2 C8 C7 C6 -174.5(4) . 2_657
O1 C8 C7 C5 143.0(5) . 2_657
C4 C8 C7 C5 -38.5(7) . 2_657
O2 C8 C7 C5 137.8(4) . 2_657
C6 C8 C7 C5 -47.7(4) 2_657 2_657
C8 C7 C6 C6 24.1(7) . 2_657
C5 C7 C6 C6 94.7(7) 2_657 2_657
C8 C7 C6 C5 -70.6(8) . 2_657
C6 C7 C6 C5 -94.7(7) 2_657 2_657
C8 C7 C6 C5 2.7(10) . .
C6 C7 C6 C5 -21.5(6) 2_657 .
C5 C7 C6 C5 73.2(9) 2_657 .
C8 C7 C6 N5 -125.6(6) . 2_657
C6 C7 C6 N5 -149.8(8) 2_657 2_657
C5 C7 C6 N5 -55.1(6) 2_657 2_657
C8 C7 C6 C7 79.6(8) . 2_657
C6 C7 C6 C7 55.5(5) 2_657 2_657
C5 C7 C6 C7 150.2(8) 2_657 2_657
C8 C7 C6 C4 -175.6(6) . 2_657
C6 C7 C6 C4 160.3(10) 2_657 2_657
C5 C7 C6 C4 -105.0(10) 2_657 2_657
C8 C7 C6 C8 124.1(6) . 2_657
C6 C7 C6 C8 99.9(8) 2_657 2_657
C5 C7 C6 C8 -165.4(10) 2_657 2_657
C4 N5 C5 C6 -23.2(8) . 2_657
C4 N5 C5 C6 -2.9(10) . .
C6 N5 C5 C6 20.4(6) 2_657 .
C4 N5 C5 C5 37.2(6) . 2_657
C6 N5 C5 C5 60.5(5) 2_657 2_657
C4 N5 C5 C7 -71.4(7) . 2_657
C6 N5 C5 C7 -48.2(6) 2_657 2_657
C5 C6 C5 C6 111.9(12) 2_657 2_657
C7 C6 C5 C6 31.9(9) . 2_657
N5 C6 C5 C6 167.3(10) 2_657 2_657
C7 C6 C5 C6 -71.4(7) 2_657 2_657
C4 C6 C5 C6 -149.3(9) 2_657 2_657
C8 C6 C5 C6 -110.7(8) 2_657 2_657
C6 C6 C5 N5 -30.7(9) 2_657 .
C5 C6 C5 N5 81.1(9) 2_657 .
C7 C6 C5 N5 1.1(10) . .
N5 C6 C5 N5 136.6(6) 2_657 .
C7 C6 C5 N5 -102.2(6) 2_657 .
C4 C6 C5 N5 179.9(5) 2_657 .
C8 C6 C5 N5 -141.5(6) 2_657 .
C6 C6 C5 C5 -111.9(12) 2_657 2_657
C7 C6 C5 C5 -80.0(7) . 2_657
N5 C6 C5 C5 55.4(7) 2_657 2_657
C7 C6 C5 C5 176.7(7) 2_657 2_657
C4 C6 C5 C5 98.8(7) 2_657 2_657
C8 C6 C5 C5 137.4(7) 2_657 2_657
C6 C6 C5 C7 71.4(7) 2_657 2_657
C5 C6 C5 C7 -176.7(7) 2_657 2_657
C7 C6 C5 C7 103.3(7) . 2_657
N5 C6 C5 C7 -121.3(5) 2_657 2_657
C4 C6 C5 C7 -77.9(4) 2_657 2_657
C8 C6 C5 C7 -39.3(3) 2_657 2_657
